data_2010907
loop_
_publ_author_name
'Ellis, Dianne D.'
'Spek, Anthony L.'

_publ_section_title
;
 1,3:16,18-Bis(xylyl)-30-crown-8
;
_journal_issue 5
_journal_name_full 'Acta Crystallographica Section C'
_journal_page_first 596
_journal_page_last 597
_journal_paper_doi 10.1107/S010827010000250X
_journal_volume 56
_journal_year 2000
_chemical_formula_moiety 'C28 H40 O8'
_chemical_formula_sum 'C28 H40 O8'
_chemical_formula_weight 504.60
_chemical_name_systematic
;
 ?
;
_space_group_IT_number 56
_symmetry_cell_setting orthorhombic
_symmetry_space_group_name_Hall '-P 2ab 2ac'
_symmetry_space_group_name_H-M 'P c c n'
_audit_creation_method SHELXL-97
_cell_angle_alpha 90.00
_cell_angle_beta 90.00
_cell_angle_gamma 90.00
_cell_formula_units_Z 4
_cell_length_a 16.9096(17)
_cell_length_b 18.351(2)
_cell_length_c 8.350(2)
_cell_measurement_reflns_used 25
_cell_measurement_temperature 100(2)
_cell_measurement_theta_max 17.9
_cell_measurement_theta_min 14.0
_cell_volume 2591.1(7)
_computing_cell_refinement 'SET4 (de Boer & Duisenberg, 1984)'
_computing_data_collection 'Locally modified CAD4-Version 5 Software (Enraf-Nonius, 1989)'
_computing_data_reduction 'HELENA (Spek, 1997)'
_computing_molecular_graphics 'PLATON (Spek, 1999)'
_computing_publication_material PLATON
_computing_structure_refinement 'SHELXL97 (Sheldrick, 1997)'
_computing_structure_solution 'SHELXS97 (Sheldrick, 1997)'
_diffrn_ambient_temperature 100(2)
_diffrn_measured_fraction_theta_full 1.000
_diffrn_measured_fraction_theta_max 1.000
_diffrn_measurement_device_type 'Enraf Nonius CAD-4F'
_diffrn_measurement_method \w/2\q
_diffrn_radiation_monochromator graphite
_diffrn_radiation_source 'rotating anode'
_diffrn_radiation_type 'MoK\a (Zr-filtered)'
_diffrn_radiation_wavelength .71073
_diffrn_reflns_av_R_equivalents .0283
_diffrn_reflns_av_sigmaI/netI .0340
_diffrn_reflns_limit_h_max 21
_diffrn_reflns_limit_h_min 0
_diffrn_reflns_limit_k_max 23
_diffrn_reflns_limit_k_min -23
_diffrn_reflns_limit_l_max 10
_diffrn_reflns_limit_l_min 0
_diffrn_reflns_number 5946
_diffrn_reflns_theta_full 27.48
_diffrn_reflns_theta_max 27.48
_diffrn_reflns_theta_min 1.64
_diffrn_standards_decay_% 3.5
_diffrn_standards_interval_time 60
_diffrn_standards_number 2
_exptl_absorpt_coefficient_mu .094
_exptl_absorpt_correction_type none
_exptl_crystal_colour colourless
_exptl_crystal_density_diffrn 1.294
_exptl_crystal_density_method 'not measured'
_exptl_crystal_description block
_exptl_crystal_F_000 1088
_exptl_crystal_size_max .58
_exptl_crystal_size_mid .45
_exptl_crystal_size_min .42
_refine_diff_density_max .562
_refine_diff_density_min -.220
_refine_ls_extinction_method none
_refine_ls_goodness_of_fit_ref 1.025
_refine_ls_hydrogen_treatment constr
_refine_ls_matrix_type full
_refine_ls_number_parameters 163
_refine_ls_number_reflns 2976
_refine_ls_number_restraints 0
_refine_ls_restrained_S_all 1.025
_refine_ls_R_factor_all .0584
_refine_ls_R_factor_gt .0429
_refine_ls_shift/su_max .001
_refine_ls_shift/su_mean .000
_refine_ls_structure_factor_coef Fsqd
_refine_ls_weighting_details 'calc w = 1/[\s^2^(Fo^2^)+(0.0469P)^2^+1.2483P] where P=(Fo^2^+2Fc^2^)/3'
_refine_ls_weighting_scheme calc
_refine_ls_wR_factor_ref .1093
_reflns_number_gt 2337
_reflns_number_total 2976
_reflns_threshold_expression I>2\s(I)
_cod_data_source_file fg1578.cif
_cod_data_source_block I
_cod_original_cell_volume 2591.0(8)
_cod_database_code 2010907
_cod_database_fobs_code 2010907

loop_
_symmetry_equiv_pos_as_xyz
'x, y, z'
'-x+1/2, -y+1/2, z'
'x+1/2, -y, -z+1/2'
'-x, y+1/2, -z+1/2'
'-x, -y, -z'
'x-1/2, y-1/2, -z'
'-x-1/2, y, z-1/2'
'x, -y-1/2, z-1/2'

loop_
_atom_site_label
_atom_site_fract_x
_atom_site_fract_y
_atom_site_fract_z
_atom_site_U_iso_or_equiv
_atom_site_adp_type
_atom_site_calc_flag
_atom_site_refinement_flags
_atom_site_occupancy
_atom_site_disorder_assembly
_atom_site_disorder_group
_atom_site_type_symbol
O1 -.03830(6) .09811(7) .61773(13) .0269(3) Uani d . 1 . . O
O2 .08263(6) .15216(5) .28697(12) .0192(2) Uani d . 1 . . O
O3 .15828(6) .12745(6) -.01500(13) .0223(2) Uani d . 1 . . O
O4 .18470(6) .02467(6) -.26293(12) .0210(2) Uani d . 1 . . O
C1 -.11489(8) .06066(8) 1.01751(17) .0176(3) Uani d . 1 . . C
H1 -.1009 .0108 1.0284 .021 Uiso calc R 1 . . H
C2 -.16272(8) .09322(8) 1.13273(17) .0183(3) Uani d . 1 . . C
C3 -.18354(9) .16589(8) 1.11454(19) .0219(3) Uani d . 1 . . C
H3 -.2166 .1886 1.1918 .026 Uiso calc R 1 . . H
C4 -.15638(9) .20573(8) .98418(19) .0233(3) Uani d . 1 . . C
H4 -.1704 .2556 .9735 .028 Uiso calc R 1 . . H
C5 -.10900(8) .17296(8) .86989(18) .0205(3) Uani d . 1 . . C
H5 -.0912 .2001 .7800 .025 Uiso calc R 1 . . H
C6 -.08736(8) .10007(8) .88669(17) .0180(3) Uani d . 1 . . C
C7 -.03018(9) .06551(9) .77082(18) .0232(3) Uani d . 1 . . C
H7A .0246 .0721 .8100 .028 Uiso calc R 1 . . H
H7B -.0409 .0126 .7631 .028 Uiso calc R 1 . . H
C8 .03278(8) .10001(8) .52810(17) .0197(3) Uani d . 1 . . C
H8A .0501 .0501 .4999 .024 Uiso calc R 1 . . H
H8B .0754 .1242 .5897 .024 Uiso calc R 1 . . H
C9 .01299(9) .14305(9) .37931(18) .0209(3) Uani d . 1 . . C
H9A -.0275 .1169 .3158 .025 Uiso calc R 1 . . H
H9B -.0087 .1913 .4095 .025 Uiso calc R 1 . . H
C10 .06613(9) .19243(8) .14525(17) .0208(3) Uani d . 1 . . C
H10A .0479 .2420 .1739 .025 Uiso calc R 1 . . H
H10B .0235 .1681 .0840 .025 Uiso calc R 1 . . H
C11 .13910(9) .19735(8) .04474(18) .0213(3) Uani d . 1 . . C
H11A .1301 .2313 -.0455 .026 Uiso calc R 1 . . H
H11B .1835 .2163 .1099 .026 Uiso calc R 1 . . H
C12 .22508(9) .12963(9) -.11801(19) .0241(3) Uani d . 1 . . C
H12A .2701 .1529 -.0622 .029 Uiso calc R 1 . . H
H12B .2126 .1588 -.2145 .029 Uiso calc R 1 . . H
C13 .24675(9) .05381(8) -.16576(18) .0215(3) Uani d . 1 . . C
H13A .2970 .0542 -.2266 .026 Uiso calc R 1 . . H
H13B .2540 .0232 -.0692 .026 Uiso calc R 1 . . H
C14 -.19017(9) .05190(8) 1.27946(18) .0211(3) Uani d . 1 . . C
H14A -.1579 .0673 1.3725 .025 Uiso calc R 1 . . H
H14B -.2458 .0651 1.3021 .025 Uiso calc R 1 . . H

loop_
_atom_site_aniso_label
_atom_site_aniso_U_11
_atom_site_aniso_U_22
_atom_site_aniso_U_33
_atom_site_aniso_U_12
_atom_site_aniso_U_13
_atom_site_aniso_U_23
O1 .0193(5) .0425(7) .0188(5) .0038(5) .0031(4) .0065(5)
O2 .0172(5) .0227(5) .0176(5) .0016(4) .0003(4) .0035(4)
O3 .0230(5) .0198(5) .0242(5) -.0023(4) .0065(4) .0011(4)
O4 .0206(5) .0236(5) .0189(5) -.0015(4) -.0019(4) .0035(4)
C1 .0160(6) .0177(7) .0192(7) -.0012(5) -.0018(5) .0011(6)
C2 .0152(6) .0231(7) .0167(7) -.0030(5) -.0015(5) -.0002(6)
C3 .0212(7) .0229(8) .0215(7) .0028(6) .0008(6) -.0039(6)
C4 .0238(7) .0189(7) .0271(8) .0010(6) -.0019(6) .0013(6)
C5 .0185(7) .0215(7) .0214(7) -.0037(6) -.0017(6) .0043(6)
C6 .0146(6) .0227(7) .0167(7) -.0013(5) -.0024(5) -.0006(6)
C7 .0237(7) .0269(8) .0191(7) .0033(6) .0044(6) .0030(6)
C8 .0177(7) .0218(7) .0195(7) .0001(5) .0036(6) .0010(6)
C9 .0172(7) .0247(8) .0208(7) .0006(6) .0006(6) -.0002(6)
C10 .0214(7) .0205(7) .0204(7) .0026(6) -.0030(6) .0032(6)
C11 .0244(7) .0194(7) .0201(7) -.0018(6) -.0009(6) .0043(6)
C12 .0224(7) .0255(8) .0245(8) -.0056(6) .0059(6) .0024(6)
C13 .0187(6) .0251(7) .0208(7) -.0033(6) .0001(6) .0015(6)
C14 .0211(7) .0235(7) .0187(7) -.0015(6) .0020(6) -.0003(6)

loop_
_atom_type_symbol
_atom_type_description
_atom_type_scat_dispersion_real
_atom_type_scat_dispersion_imag
_atom_type_scat_source
C C .0033 .0016 'International Tables Vol C Tables 4.2.6.8 and 6.1.1.4'
H H .0000 .0000 'International Tables Vol C Tables 4.2.6.8 and 6.1.1.4'
O O .0106 .0060 'International Tables Vol C Tables 4.2.6.8 and 6.1.1.4'

loop_
_geom_angle_atom_site_label_1
_geom_angle_atom_site_label_2
_geom_angle_atom_site_label_3
_geom_angle_site_symmetry_1
_geom_angle
_geom_angle_publ_flag
C8 O1 C7 . 113.87(11) y
C9 O2 C10 . 110.54(11) y
C11 O3 C12 . 111.74(11) y
C14 O4 C13 5_556 112.25(11) y
C6 C1 C2 . 120.96(13) ?
C6 C1 H1 . 119.5 ?
C2 C1 H1 . 119.5 ?
C3 C2 C1 . 118.97(13) ?
C3 C2 C14 . 119.48(13) ?
C1 C2 C14 . 121.52(13) ?
C2 C3 C4 . 120.51(14) ?
C2 C3 H3 . 119.7 ?
C4 C3 H3 . 119.7 ?
C5 C4 C3 . 120.21(14) ?
C5 C4 H4 . 119.9 ?
C3 C4 H4 . 119.9 ?
C4 C5 C6 . 119.98(14) ?
C4 C5 H5 . 120.0 ?
C6 C5 H5 . 120.0 ?
C1 C6 C5 . 119.37(13) ?
C1 C6 C7 . 120.01(13) ?
C5 C6 C7 . 120.49(13) ?
O1 C7 C6 . 109.81(12) ?
O1 C7 H7A . 109.7 ?
C6 C7 H7A . 109.7 ?
O1 C7 H7B . 109.7 ?
C6 C7 H7B . 109.7 ?
H7A C7 H7B . 108.2 ?
O1 C8 C9 . 105.05(11) ?
O1 C8 H8A . 110.7 ?
C9 C8 H8A . 110.7 ?
O1 C8 H8B . 110.7 ?
C9 C8 H8B . 110.7 ?
H8A C8 H8B . 108.8 ?
O2 C9 C8 . 108.98(11) ?
O2 C9 H9A . 109.9 ?
C8 C9 H9A . 109.9 ?
O2 C9 H9B . 109.9 ?
C8 C9 H9B . 109.9 ?
H9A C9 H9B . 108.3 ?
O2 C10 C11 . 109.67(11) ?
O2 C10 H10A . 109.7 ?
C11 C10 H10A . 109.7 ?
O2 C10 H10B . 109.7 ?
C11 C10 H10B . 109.7 ?
H10A C10 H10B . 108.2 ?
O3 C11 C10 . 109.43(12) ?
O3 C11 H11A . 109.8 ?
C10 C11 H11A . 109.8 ?
O3 C11 H11B . 109.8 ?
C10 C11 H11B . 109.8 ?
H11A C11 H11B . 108.2 ?
O3 C12 C13 . 109.31(12) ?
O3 C12 H12A . 109.8 ?
C13 C12 H12A . 109.8 ?
O3 C12 H12B . 109.8 ?
C13 C12 H12B . 109.8 ?
H12A C12 H12B . 108.3 ?
O4 C13 C12 . 108.65(13) ?
O4 C13 H13A . 110.0 ?
C12 C13 H13A . 110.0 ?
O4 C13 H13B . 110.0 ?
C12 C13 H13B . 110.0 ?
H13A C13 H13B . 108.3 ?
O4 C14 C2 5_556 113.47(12) ?
O4 C14 H14A 5_556 108.9 ?
C2 C14 H14A . 108.9 ?
O4 C14 H14B 5_556 108.9 ?
C2 C14 H14B . 108.9 ?
H14A C14 H14B . 107.7 ?

loop_
_geom_bond_atom_site_label_1
_geom_bond_atom_site_label_2
_geom_bond_site_symmetry_2
_geom_bond_distance
_geom_bond_publ_flag
O1 C8 . 1.4163(17) y
O1 C7 . 1.4180(18) y
O2 C9 . 1.4175(17) y
O2 C10 . 1.4228(17) y
O3 C11 . 1.4140(18) y
O3 C12 . 1.4203(17) y
O4 C14 5_556 1.4149(18) y
O4 C13 . 1.4302(18) y
C1 C6 . 1.390(2) ?
C1 C2 . 1.392(2) ?
C1 H1 . .9500 ?
C2 C3 . 1.388(2) ?
C2 C14 . 1.514(2) ?
C3 C4 . 1.389(2) ?
C3 H3 . .9500 ?
C4 C5 . 1.384(2) ?
C4 H4 . .9500 ?
C5 C6 . 1.394(2) ?
C5 H5 . .9500 ?
C6 C7 . 1.508(2) ?
C7 H7A . .9900 ?
C7 H7B . .9900 ?
C8 C9 . 1.510(2) ?
C8 H8A . .9900 ?
C8 H8B . .9900 ?
C9 H9A . .9900 ?
C9 H9B . .9900 ?
C10 C11 . 1.495(2) ?
C10 H10A . .9900 ?
C10 H10B . .9900 ?
C11 H11A . .9900 ?
C11 H11B . .9900 ?
C12 C13 . 1.493(2) ?
C12 H12A . .9900 ?
C12 H12B . .9900 ?
C13 H13A . .9900 ?
C13 H13B . .9900 ?
C14 O4 5_556 1.4150(18) ?
C14 H14A . .9900 ?
C14 H14B . .9900 ?

loop_
_geom_torsion_atom_site_label_1
_geom_torsion_atom_site_label_2
_geom_torsion_atom_site_label_3
_geom_torsion_atom_site_label_4
_geom_torsion_site_symmetry_1
_geom_torsion_site_symmetry_3
_geom_torsion_site_symmetry_4
_geom_torsion
_geom_torsion_publ_flag
C6 C1 C2 C3 . . . .7(2) ?
C6 C1 C2 C14 . . . -177.28(13) ?
C1 C2 C3 C4 . . . -.6(2) ?
C14 C2 C3 C4 . . . 177.38(14) ?
C2 C3 C4 C5 . . . .8(2) ?
C3 C4 C5 C6 . . . -1.0(2) ?
C2 C1 C6 C5 . . . -.9(2) ?
C2 C1 C6 C7 . . . 174.90(13) ?
C4 C5 C6 C1 . . . 1.1(2) ?
C4 C5 C6 C7 . . . -174.74(13) ?
C8 O1 C7 C6 . . . 148.79(13) y
C1 C6 C7 O1 . . . 152.98(13) ?
C5 C6 C7 O1 . . . -31.26(19) ?
C7 O1 C8 C9 . . . -174.42(12) y
C10 O2 C9 C8 . . . 179.85(12) y
O1 C8 C9 O2 . . . 175.94(11) y
C9 O2 C10 C11 . . . -176.43(12) y
C12 O3 C11 C10 . . . 177.09(12) y
O2 C10 C11 O3 . . . 67.86(15) y
C11 O3 C12 C13 . . . 175.10(12) y
C14 O4 C13 C12 5_556 . . -164.85(12) y
O3 C12 C13 O4 . . . 66.53(15) y
C13 O4 C14 C2 . 5_556 5_556 76.52(15) y
C3 C2 C14 O4 . . 5_556 163.19(13) ?
C1 C2 C14 O4 . . 5_556 -18.83(19) ?
